data_7011729
loop_
_publ_author_name
'Uehara, Kazuhiro'
'Hikichi, Shiro'
'Akita, Munetaka'

_publ_section_title
;
 Highly labile cationic tris-acetonitrile complexes, [TpRM(NCMe)3]OTf
 (M = Ni, Co; TpR: hydrotrispyrazolylborato, R = Ph, Me and iPr2):
 versatile precursors for TpR-containing nickel and cobalt complexes
;
_journal_issue 18
_journal_name_full 'Journal of the Chemical Society, Dalton Transactions'
_journal_page_first 3529
_journal_paper_doi 10.1039/b203377c
_journal_year 2002
_chemical_formula_moiety 'C37 H33 B F3 N8 O3 Ni S '
_chemical_formula_sum 'C37 H33 B F3 N8 Ni O3 S'
_chemical_formula_weight 796.28
_space_group_IT_number 2
_symmetry_cell_setting triclinic
_symmetry_Int_Tables_number 2
_symmetry_space_group_name_Hall '-P 1'
_symmetry_space_group_name_H-M 'P -1'
_audit_creation_date 'Wed Jun 26 19:10:53 2002'
_audit_creation_method 'by teXsan'
_cell_angle_alpha 103.579(2)
_cell_angle_beta 109.247(3)
_cell_angle_gamma 64.2818(8)
_cell_formula_units_Z 2
_cell_length_a 14.2962(5)
_cell_length_b 14.8969(8)
_cell_length_c 10.2877(5)
_cell_measurement_reflns_used 5695
_cell_measurement_temperature 213.2
_cell_measurement_theta_max 27.5
_cell_measurement_theta_min 2.5
_cell_volume 1852.72(15)
_computing_cell_refinement PROCESS-AUTO
_computing_data_collection PROCESS-AUTO
_computing_data_reduction 'teXsan Ver. 1.11'
_computing_publication_material 'teXsan Ver. 1.11'
_computing_structure_refinement SHELXL97
_computing_structure_solution SIR92
_diffrn_detector_area_resol_mean 10.00
_diffrn_measurement_device_type 'Rigaku RAXIS-IV Imaging Plate'
_diffrn_measurement_method \w
_diffrn_radiation_type 'Mo K\a'
_diffrn_radiation_wavelength 0.7107
_diffrn_reflns_av_R_equivalents 0.000
_diffrn_reflns_limit_h_max 18
_diffrn_reflns_limit_h_min 0
_diffrn_reflns_limit_k_max 18
_diffrn_reflns_limit_k_min -16
_diffrn_reflns_limit_l_max 12
_diffrn_reflns_limit_l_min -13
_diffrn_reflns_number 14658
_diffrn_reflns_theta_max 27.48
_exptl_absorpt_coefficient_mu 0.644
_exptl_absorpt_correction_T_max 0.938
_exptl_absorpt_correction_T_min 0.836
_exptl_absorpt_correction_type multi-scan
_exptl_absorpt_process_details '(Higashi, 1995)'
_exptl_crystal_colour green
_exptl_crystal_density_diffrn 1.427
_exptl_crystal_density_method 'not measured'
_exptl_crystal_description plate
_exptl_crystal_size_max 0.36
_exptl_crystal_size_mid 0.35
_exptl_crystal_size_min 0.12
_refine_diff_density_max 0.29
_refine_diff_density_min -0.90
_refine_ls_extinction_coef 0.0000
_refine_ls_extinction_expression Fc^*^=kFc[1+0.001xFc^2^\l^3^/sin(2\q)]^-1/4^
_refine_ls_extinction_method SHELXL
_refine_ls_goodness_of_fit_ref 1.035
_refine_ls_hydrogen_treatment noref
_refine_ls_number_parameters 490
_refine_ls_number_reflns 6636
_refine_ls_R_factor_gt 0.0443
_refine_ls_shift/su_max -0.0040
_refine_ls_structure_factor_coef Fsqd
_refine_ls_weighting_details 'w = 1/[\s^2^(Fo^2^) + (0.1000P)^2^+0.0000P] where P=(Fo^2^+2Fc^2^)/3'
_refine_ls_weighting_scheme calc
_refine_ls_wR_factor_ref 0.1337
_reflns_number_gt 6636
_reflns_number_total 7653
_reflns_threshold_expression >2.0sigma(I)
_cod_data_source_file b203377c.txt
_cod_data_source_block compound_9
_cod_original_cell_volume 1852.7(2)
_cod_original_sg_symbol_H-M 'P -1         '
_cod_original_formula_sum 'C37 H33 B F3 N8 O3 Ni S '
_cod_database_code 7011729

loop_
_symmetry_equiv_pos_as_xyz
x,y,z
-x,-y,-z

loop_
_atom_site_label
_atom_site_type_symbol
_atom_site_fract_x
_atom_site_fract_y
_atom_site_fract_z
_atom_site_U_iso_or_equiv
_atom_site_adp_type
_atom_site_occupancy
_atom_site_calc_flag
_atom_site_refinement_flags
_atom_site_disorder_assembly
_atom_site_disorder_group
Ni(1) Ni 1.25229(2) -0.26312(2) 1.03526(2) 0.0266(1) Uani 1.00 d . . .
S(1) S 0.86982(5) -0.28919(4) 1.43457(6) 0.0412(1) Uani 1.00 d . . .
F(1) F 0.9612(1) -0.2912(2) 1.7011(2) 0.0759(6) Uani 1.00 d . . .
F(2) F 0.7882(1) -0.2211(2) 1.6480(2) 0.0779(6) Uani 1.00 d . . .
F(3) F 0.8658(2) -0.3808(2) 1.6200(2) 0.0820(6) Uani 1.00 d . . .
O(1) O 0.7682(2) -0.2934(2) 1.3547(2) 0.0663(6) Uani 1.00 d . . .
O(2) O 0.9617(2) -0.3752(2) 1.4129(2) 0.0791(8) Uani 1.00 d . . .
O(3) O 0.8778(2) -0.1958(2) 1.4436(3) 0.0729(6) Uani 1.00 d . . .
N(11) N 1.3323(1) -0.1935(1) 0.9950(2) 0.0312(3) Uani 1.00 d . . .
N(12) N 1.3987(2) -0.1629(1) 1.1092(2) 0.0327(4) Uani 1.00 d . . .
N(21) N 1.2049(1) -0.1468(1) 1.1810(2) 0.0302(3) Uani 1.00 d . . .
N(22) N 1.2864(2) -0.1227(1) 1.2745(2) 0.0334(4) Uani 1.00 d . . .
N(31) N 1.3842(1) -0.3437(1) 1.1738(2) 0.0291(3) Uani 1.00 d . . .
N(32) N 1.4391(1) -0.2889(1) 1.2661(2) 0.0293(3) Uani 1.00 d . . .
N(41) N 1.1507(2) -0.3221(1) 1.0505(2) 0.0382(4) Uani 1.00 d . . .
N(51) N 1.2536(2) -0.3570(1) 0.8538(2) 0.0382(4) Uani 1.00 d . . .
C(11) C 1.3502(2) -0.1784(2) 0.8834(2) 0.0315(4) Uani 1.00 d . . .
C(12) C 1.4292(2) -0.1384(2) 0.9265(2) 0.0381(5) Uani 1.00 d . . .
C(13) C 1.4575(2) -0.1291(2) 1.0689(3) 0.0373(5) Uani 1.00 d . . .
C(14) C 1.5378(2) -0.0903(2) 1.1695(3) 0.0491(6) Uani 1.00 d . . .
C(21) C 1.1166(2) -0.0958(2) 1.2267(2) 0.0329(4) Uani 1.00 d . . .
C(22) C 1.1420(2) -0.0386(2) 1.3525(2) 0.0417(5) Uani 1.00 d . . .
C(23) C 1.2495(2) -0.0577(2) 1.3801(2) 0.0395(5) Uani 1.00 d . . .
C(24) C 1.3199(2) -0.0194(2) 1.5010(3) 0.0542(7) Uani 1.00 d . . .
C(31) C 1.4267(2) -0.4344(1) 1.2177(2) 0.0294(4) Uani 1.00 d . . .
C(32) C 1.5094(2) -0.4382(2) 1.3385(2) 0.0344(4) Uani 1.00 d . . .
C(33) C 1.5147(2) -0.3449(2) 1.3663(2) 0.0319(4) Uani 1.00 d . . .
C(34) C 1.5852(2) -0.3044(2) 1.4847(2) 0.0403(5) Uani 1.00 d . . .
C(41) C 1.1042(2) -0.3708(2) 1.0357(2) 0.0382(5) Uani 1.00 d . . .
C(42) C 1.0488(2) -0.4358(2) 1.0167(2) 0.0357(4) Uani 1.00 d . . .
C(43) C 1.0086(2) -0.4354(2) 1.1220(2) 0.0419(5) Uani 1.00 d . . .
C(44) C 1.0403(2) -0.4996(2) 0.8944(2) 0.0409(5) Uani 1.00 d . . .
C(51) C 1.2303(2) -0.4041(2) 0.7544(2) 0.0386(5) Uani 1.00 d . . .
C(52) C 1.1998(2) -0.4654(2) 0.6299(3) 0.0501(6) Uani 1.00 d . . .
C(61) C 0.8716(2) -0.2955(2) 1.6099(3) 0.0516(6) Uani 1.00 d . . .
C(101) C 1.2905(2) -0.2015(2) 0.7423(2) 0.0317(4) Uani 1.00 d . . .
C(102) C 1.3450(2) -0.2574(2) 0.6416(3) 0.0415(5) Uani 1.00 d . . .
C(103) C 1.2904(2) -0.2836(2) 0.5103(3) 0.0499(6) Uani 1.00 d . . .
C(104) C 1.1796(2) -0.2545(2) 0.4784(3) 0.0495(6) Uani 1.00 d . . .
C(105) C 1.1244(2) -0.1978(2) 0.5765(3) 0.0437(5) Uani 1.00 d . . .
C(106) C 1.1793(2) -0.1703(2) 0.7076(2) 0.0370(4) Uani 1.00 d . . .
C(201) C 1.0116(2) -0.0995(2) 1.1503(2) 0.0341(4) Uani 1.00 d . . .
C(202) C 0.9437(2) -0.1011(2) 1.2201(3) 0.0470(6) Uani 1.00 d . . .
C(203) C 0.8437(2) -0.1019(3) 1.1489(4) 0.0600(7) Uani 1.00 d . . .
C(204) C 0.8082(2) -0.0994(2) 1.0067(3) 0.0590(7) Uani 1.00 d . . .
C(205) C 0.8740(2) -0.0966(2) 0.9364(3) 0.0482(6) Uani 1.00 d . . .
C(206) C 0.9752(2) -0.0984(2) 1.0064(2) 0.0379(5) Uani 1.00 d . . .
C(301) C 1.3866(2) -0.5141(2) 1.1453(2) 0.0314(4) Uani 1.00 d . . .
C(302) C 1.3401(2) -0.5484(2) 1.2119(2) 0.0433(5) Uani 1.00 d . . .
C(303) C 1.3007(2) -0.6220(2) 1.1451(3) 0.0521(6) Uani 1.00 d . . .
C(304) C 1.3063(2) -0.6616(2) 1.0112(3) 0.0470(6) Uani 1.00 d . . .
C(305) C 1.3543(2) -0.6294(2) 0.9452(3) 0.0438(5) Uani 1.00 d . . .
C(306) C 1.3946(2) -0.5562(2) 1.0119(2) 0.0368(4) Uani 1.00 d . . .
B(1) B 1.4013(2) -0.1757(2) 1.2542(3) 0.0331(5) Uani 1.00 d . . .
H(1) H 1.4485 -0.1484 1.3231 0.0394 Uiso 1.00 calc . . .
H(2) H 1.4570 -0.1202 0.8681 0.0447 Uiso 1.00 calc . . .
H(3) H 1.5876 -0.1394 1.2319 0.0491 Uiso 1.00 calc . . .
H(4) H 1.5013 -0.0295 1.2211 0.0491 Uiso 1.00 calc . . .
H(5) H 1.5761 -0.0772 1.1200 0.0491 Uiso 1.00 calc . . .
H(6) H 1.4211 -0.2790 0.6635 0.0493 Uiso 1.00 calc . . .
H(7) H 1.3284 -0.3213 0.4416 0.0585 Uiso 1.00 calc . . .
H(8) H 1.1424 -0.2741 0.3891 0.0595 Uiso 1.00 calc . . .
H(9) H 1.0480 -0.1778 0.5536 0.0514 Uiso 1.00 calc . . .
H(10) H 1.1405 -0.1298 0.7752 0.0445 Uiso 1.00 calc . . .
H(11) H 1.0933 0.0057 1.4066 0.0499 Uiso 1.00 calc . . .
H(12) H 1.3716 -0.0734 1.5546 0.0542 Uiso 1.00 calc . . .
H(13) H 1.2767 0.0318 1.5576 0.0542 Uiso 1.00 calc . . .
H(14) H 1.3567 0.0081 1.4687 0.0542 Uiso 1.00 calc . . .
H(15) H 0.9676 -0.1031 1.3183 0.0563 Uiso 1.00 calc . . .
H(16) H 0.7979 -0.1043 1.1974 0.0707 Uiso 1.00 calc . . .
H(17) H 0.7379 -0.0981 0.9575 0.0709 Uiso 1.00 calc . . .
H(18) H 0.8494 -0.0938 0.8386 0.0578 Uiso 1.00 calc . . .
H(19) H 1.0210 -0.0991 0.9566 0.0454 Uiso 1.00 calc . . .
H(20) H 1.5531 -0.4939 1.3915 0.0413 Uiso 1.00 calc . . .
H(21) H 1.6325 -0.3554 1.5453 0.0403 Uiso 1.00 calc . . .
H(22) H 1.5413 -0.2477 1.5349 0.0403 Uiso 1.00 calc . . .
H(23) H 1.6268 -0.2841 1.4500 0.0403 Uiso 1.00 calc . . .
H(24) H 1.3338 -0.5199 1.3039 0.0518 Uiso 1.00 calc . . .
H(25) H 1.2689 -0.6456 1.1917 0.0612 Uiso 1.00 calc . . .
H(26) H 1.2787 -0.7119 0.9642 0.0562 Uiso 1.00 calc . . .
H(27) H 1.3598 -0.6575 0.8534 0.0519 Uiso 1.00 calc . . .
H(28) H 1.4281 -0.5351 0.9652 0.0445 Uiso 1.00 calc . . .
H(29) H 1.0148 -0.3911 1.2042 0.0509 Uiso 1.00 calc . . .
H(30) H 1.0697 -0.4989 0.8241 0.0492 Uiso 1.00 calc . . .
H(31) H 1.1235 -0.4360 0.5912 0.0501 Uiso 1.00 calc . . .
H(32) H 1.2196 -0.5315 0.6520 0.0501 Uiso 1.00 calc . . .
H(33) H 1.2362 -0.4695 0.5638 0.0501 Uiso 1.00 calc . . .

loop_
_atom_site_aniso_label
_atom_site_aniso_U_11
_atom_site_aniso_U_22
_atom_site_aniso_U_33
_atom_site_aniso_U_12
_atom_site_aniso_U_13
_atom_site_aniso_U_23
Ni(1) 0.0304(2) 0.0258(2) 0.0275(1) -0.0180(1) 0.0037(1) 0.0014(1)
S(1) 0.0402(3) 0.0430(3) 0.0379(3) -0.0172(3) 0.0078(2) 0.0011(2)
F(1) 0.0516(10) 0.118(2) 0.0409(8) -0.037(1) -0.0001(8) -0.0126(9)
F(2) 0.0518(10) 0.111(2) 0.057(1) -0.031(1) 0.0232(9) -0.028(1)
F(3) 0.107(2) 0.096(1) 0.057(1) -0.053(1) 0.010(1) 0.024(1)
O(1) 0.068(1) 0.098(2) 0.0422(10) -0.054(1) -0.0071(9) 0.010(1)
O(2) 0.075(2) 0.076(2) 0.052(1) 0.007(1) 0.028(1) 0.002(1)
O(3) 0.071(1) 0.062(1) 0.099(2) -0.040(1) 0.013(1) 0.018(1)
N(11) 0.0365(9) 0.0312(9) 0.0324(8) -0.0218(7) 0.0049(7) 0.0036(7)
N(12) 0.0358(9) 0.0317(9) 0.0362(9) -0.0232(7) 0.0017(7) 0.0047(7)
N(21) 0.0338(9) 0.0276(8) 0.0312(8) -0.0175(7) 0.0058(7) -0.0009(6)
N(22) 0.0384(9) 0.0272(8) 0.0321(8) -0.0187(7) 0.0026(8) -0.0035(7)
N(31) 0.0331(8) 0.0286(8) 0.0291(8) -0.0193(7) 0.0037(7) 0.0010(6)
N(32) 0.0302(8) 0.0306(8) 0.0299(8) -0.0187(7) 0.0032(7) 0.0016(7)
N(41) 0.0373(10) 0.0328(9) 0.051(1) -0.0221(8) 0.0087(9) 0.0023(8)
N(51) 0.052(1) 0.0326(9) 0.0332(9) -0.0240(8) 0.0057(8) 0.0013(7)
C(11) 0.0323(10) 0.0288(9) 0.0375(10) -0.0137(8) 0.0081(9) 0.0087(8)
C(12) 0.038(1) 0.039(1) 0.047(1) -0.0212(9) 0.0097(10) 0.0127(10)
C(13) 0.033(1) 0.031(1) 0.053(1) -0.0192(9) 0.0024(10) 0.0117(9)
C(14) 0.048(1) 0.048(1) 0.061(1) -0.035(1) 0.002(1) 0.008(1)
C(21) 0.037(1) 0.0285(10) 0.0318(9) -0.0118(8) 0.0088(9) 0.0019(8)
C(22) 0.045(1) 0.036(1) 0.035(1) -0.0114(10) 0.0108(10) -0.0036(9)
C(23) 0.047(1) 0.0263(10) 0.034(1) -0.0133(9) 0.0023(10) -0.0027(8)
C(24) 0.057(2) 0.047(1) 0.041(1) -0.020(1) -0.001(1) -0.011(1)
C(31) 0.0296(9) 0.0271(9) 0.0325(9) -0.0122(8) 0.0082(8) 0.0027(7)
C(32) 0.033(1) 0.033(1) 0.037(1) -0.0147(8) 0.0029(9) 0.0083(8)
C(33) 0.0284(9) 0.037(1) 0.0313(9) -0.0166(8) 0.0022(8) 0.0047(8)
C(34) 0.037(1) 0.047(1) 0.035(1) -0.0228(10) -0.0031(9) 0.0058(9)
C(41) 0.038(1) 0.037(1) 0.045(1) -0.0214(10) 0.0099(10) 0.0033(9)
C(42) 0.037(1) 0.033(1) 0.045(1) -0.0210(9) 0.0100(9) 0.0028(9)
C(43) 0.049(1) 0.046(1) 0.040(1) -0.029(1) 0.018(1) -0.0088(10)
C(44) 0.051(1) 0.047(1) 0.039(1) -0.031(1) 0.018(1) -0.0017(10)
C(51) 0.041(1) 0.034(1) 0.040(1) -0.0154(9) 0.0091(10) 0.0027(9)
C(52) 0.049(1) 0.045(1) 0.045(1) -0.021(1) 0.006(1) -0.011(1)
C(61) 0.044(1) 0.070(2) 0.036(1) -0.028(1) 0.005(1) -0.006(1)
C(101) 0.034(1) 0.0310(10) 0.0354(10) -0.0153(8) 0.0081(9) 0.0093(8)
C(102) 0.039(1) 0.043(1) 0.046(1) -0.0141(10) 0.017(1) 0.0062(10)
C(103) 0.063(2) 0.051(1) 0.039(1) -0.021(1) 0.022(1) 0.000(1)
C(104) 0.061(2) 0.048(1) 0.038(1) -0.026(1) 0.001(1) 0.009(1)
C(105) 0.036(1) 0.044(1) 0.047(1) -0.0151(10) 0.001(1) 0.015(1)
C(106) 0.035(1) 0.038(1) 0.038(1) -0.0127(9) 0.0075(9) 0.0096(9)
C(201) 0.036(1) 0.0264(9) 0.037(1) -0.0100(8) 0.0094(9) 0.0026(8)
C(202) 0.037(1) 0.053(1) 0.048(1) -0.012(1) 0.011(1) 0.010(1)
C(203) 0.039(1) 0.073(2) 0.071(2) -0.022(1) 0.016(1) 0.013(2)
C(204) 0.038(1) 0.062(2) 0.070(2) -0.021(1) 0.000(1) 0.011(1)
C(205) 0.052(1) 0.041(1) 0.045(1) -0.022(1) -0.001(1) 0.006(1)
C(206) 0.045(1) 0.031(1) 0.039(1) -0.0186(9) 0.0077(10) 0.0021(9)
C(301) 0.0316(10) 0.0252(9) 0.0351(10) -0.0121(8) 0.0035(8) 0.0043(8)
C(302) 0.059(1) 0.042(1) 0.039(1) -0.031(1) 0.011(1) 0.0018(9)
C(303) 0.065(2) 0.049(1) 0.058(1) -0.039(1) 0.011(1) 0.009(1)
C(304) 0.049(1) 0.033(1) 0.055(1) -0.023(1) 0.000(1) 0.002(1)
C(305) 0.049(1) 0.036(1) 0.040(1) -0.019(1) 0.006(1) -0.0024(9)
C(306) 0.038(1) 0.033(1) 0.038(1) -0.0142(9) 0.0096(9) 0.0018(8)
B(1) 0.038(1) 0.028(1) 0.035(1) -0.0210(10) 0.0018(10) 0.0005(9)

loop_
_atom_type_symbol
_atom_type_description
_atom_type_scat_dispersion_real
_atom_type_scat_dispersion_imag
_atom_type_scat_source
C C 0.003 0.002
;International Tables for Crystallography
(1992, Vol. C, Tables 4.2.6.8 and 6.1.1.4)
;
H H 0.000 0.000
;International Tables for Crystallography
(1992, Vol. C, Table 6.1.1.4)
;
O O 0.011 0.006
;International Tables for Crystallography
(1992, Vol. C, Tables 4.2.6.8 and 6.1.1.4)
;
N N 0.006 0.003
;International Tables for Crystallography
(1992, Vol. C, Tables 4.2.6.8 and 6.1.1.4)
;
B B 0.001 0.001
;International Tables for Crystallography
(1992, Vol. C, Tables 4.2.6.8 and 6.1.1.4)
;
Ni Ni 0.339 1.112
;International Tables for Crystallography
(1992, Vol. C, Tables 4.2.6.8 and 6.1.1.4)
;
S S 0.125 0.123
;International Tables for Crystallography
(1992, Vol. C, Tables 4.2.6.8 and 6.1.1.4)
;
F F 0.017 0.010
;International Tables for Crystallography
(1992, Vol. C, Tables 4.2.6.8 and 6.1.1.4)
;

loop_
_geom_angle_atom_site_label_1
_geom_angle_atom_site_label_2
_geom_angle_atom_site_label_3
_geom_angle
_geom_angle_site_symmetry_1
_geom_angle_site_symmetry_2
_geom_angle_site_symmetry_3
_geom_angle_publ_flag
N(11) Ni(1) N(21) 88.55(8) . . . yes
N(11) Ni(1) N(31) 92.38(8) . . . yes
N(11) Ni(1) N(41) 170.67(7) . . . yes
N(11) Ni(1) N(51) 94.37(9) . . . yes
N(21) Ni(1) N(31) 93.06(6) . . . yes
N(21) Ni(1) N(41) 91.93(9) . . . yes
N(21) Ni(1) N(51) 162.49(7) . . . yes
N(31) Ni(1) N(41) 96.89(8) . . . yes
N(31) Ni(1) N(51) 104.05(6) . . . yes
N(41) Ni(1) N(51) 82.44(10) . . . yes
O(1) S(1) O(2) 115.4(1) . . . yes
O(1) S(1) O(3) 115.0(1) . . . yes
O(1) S(1) C(61) 102.8(2) . . . yes
O(2) S(1) O(3) 115.0(2) . . . yes
O(2) S(1) C(61) 102.5(1) . . . yes
O(3) S(1) C(61) 103.5(2) . . . yes
Ni(1) N(11) N(12) 115.0(2) . . . yes
Ni(1) N(11) C(11) 137.4(2) . . . yes
N(12) N(11) C(11) 107.0(2) . . . yes
N(11) N(12) C(13) 109.7(2) . . . yes
N(11) N(12) B(1) 119.7(2) . . . yes
C(13) N(12) B(1) 130.6(2) . . . yes
Ni(1) N(21) N(22) 114.8(1) . . . yes
Ni(1) N(21) C(21) 136.6(2) . . . yes
N(22) N(21) C(21) 107.5(2) . . . yes
N(21) N(22) C(23) 109.7(2) . . . yes
N(21) N(22) B(1) 119.5(2) . . . yes
C(23) N(22) B(1) 130.6(2) . . . yes
Ni(1) N(31) N(32) 114.4(1) . . . yes
Ni(1) N(31) C(31) 137.7(2) . . . yes
N(32) N(31) C(31) 106.9(1) . . . yes
N(31) N(32) C(33) 109.9(2) . . . yes
N(31) N(32) B(1) 120.0(1) . . . yes
C(33) N(32) B(1) 129.7(2) . . . yes
Ni(1) N(41) C(41) 164.1(2) . . . yes
Ni(1) N(51) C(51) 163.7(2) . . . yes
N(11) C(11) C(12) 109.2(2) . . . yes
N(11) C(11) C(101) 121.6(2) . . . yes
C(12) C(11) C(101) 129.1(3) . . . yes
C(11) C(12) C(13) 106.2(3) . . . yes
N(12) C(13) C(12) 107.8(2) . . . yes
N(12) C(13) C(14) 122.7(2) . . . yes
C(12) C(13) C(14) 129.4(3) . . . yes
N(21) C(21) C(22) 108.9(2) . . . yes
N(21) C(21) C(201) 123.1(2) . . . yes
C(22) C(21) C(201) 127.9(2) . . . yes
C(21) C(22) C(23) 106.4(2) . . . yes
N(22) C(23) C(22) 107.4(2) . . . yes
N(22) C(23) C(24) 122.8(2) . . . yes
C(22) C(23) C(24) 129.8(2) . . . yes
N(31) C(31) C(32) 109.4(2) . . . yes
N(31) C(31) C(301) 122.6(2) . . . yes
C(32) C(31) C(301) 127.9(2) . . . yes
C(31) C(32) C(33) 106.1(2) . . . yes
N(32) C(33) C(32) 107.7(2) . . . yes
N(32) C(33) C(34) 122.3(2) . . . yes
C(32) C(33) C(34) 130.0(2) . . . yes
N(41) C(41) C(42) 177.9(2) . . . yes
C(41) C(42) C(43) 119.1(2) . . . yes
C(41) C(42) C(44) 119.1(3) . . . yes
C(43) C(42) C(44) 121.8(3) . . . yes
C(42) C(43) C(44) 118.9(2) . . 2_747 yes
C(42) C(44) C(43) 119.3(3) . . 2_747 yes
N(51) C(51) C(52) 178.5(4) . . . yes
S(1) C(61) F(1) 111.6(3) . . . yes
S(1) C(61) F(2) 111.3(2) . . . yes
S(1) C(61) F(3) 111.3(2) . . . yes
F(1) C(61) F(2) 108.2(2) . . . yes
F(1) C(61) F(3) 107.6(2) . . . yes
F(2) C(61) F(3) 106.7(3) . . . yes
C(11) C(101) C(102) 120.4(2) . . . yes
C(11) C(101) C(106) 120.9(2) . . . yes
C(102) C(101) C(106) 118.8(2) . . . yes
C(101) C(102) C(103) 120.9(2) . . . yes
C(102) C(103) C(104) 119.7(3) . . . yes
C(103) C(104) C(105) 120.1(2) . . . yes
C(104) C(105) C(106) 120.1(2) . . . yes
C(101) C(106) C(105) 120.4(2) . . . yes
C(21) C(201) C(202) 120.6(2) . . . yes
C(21) C(201) C(206) 121.3(3) . . . yes
C(202) C(201) C(206) 118.1(2) . . . yes
C(201) C(202) C(203) 120.7(3) . . . yes
C(202) C(203) C(204) 120.4(4) . . . yes
C(203) C(204) C(205) 119.5(3) . . . yes
C(204) C(205) C(206) 120.4(3) . . . yes
C(201) C(206) C(205) 120.8(3) . . . yes
C(31) C(301) C(302) 119.6(2) . . . yes
C(31) C(301) C(306) 121.6(3) . . . yes
C(302) C(301) C(306) 118.8(2) . . . yes
C(301) C(302) C(303) 120.5(2) . . . yes
C(302) C(303) C(304) 120.4(4) . . . yes
C(303) C(304) C(305) 119.5(3) . . . yes
C(304) C(305) C(306) 120.4(2) . . . yes
C(301) C(306) C(305) 120.4(3) . . . yes
N(12) B(1) N(22) 109.4(2) . . . yes
N(12) B(1) N(32) 109.2(2) . . . yes
N(22) B(1) N(32) 107.4(2) . . . yes

loop_
_geom_bond_atom_site_label_1
_geom_bond_atom_site_label_2
_geom_bond_distance
_geom_bond_site_symmetry_1
_geom_bond_site_symmetry_2
_geom_bond_publ_flag
Ni(1) N(11) 2.024(3) . . yes
Ni(1) N(21) 2.035(2) . . yes
Ni(1) N(31) 2.024(2) . . yes
Ni(1) N(41) 2.056(3) . . yes
Ni(1) N(51) 2.053(2) . . yes
S(1) O(1) 1.434(3) . . yes
S(1) O(2) 1.420(2) . . yes
S(1) O(3) 1.424(3) . . yes
S(1) C(61) 1.820(3) . . yes
F(1) C(61) 1.332(3) . . yes
F(2) C(61) 1.328(3) . . yes
F(3) C(61) 1.338(5) . . yes
N(11) N(12) 1.370(3) . . yes
N(11) C(11) 1.341(4) . . yes
N(12) C(13) 1.351(4) . . yes
N(12) B(1) 1.534(4) . . yes
N(21) N(22) 1.368(3) . . yes
N(21) C(21) 1.336(3) . . yes
N(22) C(23) 1.355(3) . . yes
N(22) B(1) 1.546(3) . . yes
N(31) N(32) 1.373(3) . . yes
N(31) C(31) 1.339(3) . . yes
N(32) C(33) 1.346(2) . . yes
N(32) B(1) 1.553(3) . . yes
N(41) C(41) 1.137(4) . . yes
N(51) C(51) 1.137(3) . . yes
C(11) C(12) 1.399(4) . . yes
C(11) C(101) 1.469(3) . . yes
C(12) C(13) 1.375(3) . . yes
C(13) C(14) 1.495(4) . . yes
C(21) C(22) 1.404(3) . . yes
C(21) C(201) 1.465(3) . . yes
C(22) C(23) 1.377(4) . . yes
C(23) C(24) 1.492(4) . . yes
C(31) C(32) 1.397(3) . . yes
C(31) C(301) 1.478(3) . . yes
C(32) C(33) 1.383(4) . . yes
C(33) C(34) 1.495(3) . . yes
C(41) C(42) 1.440(4) . . yes
C(42) C(43) 1.382(4) . . yes
C(42) C(44) 1.393(3) . . yes
C(43) C(44) 1.375(5) . 2_747 yes
C(51) C(52) 1.447(3) . . yes
C(101) C(102) 1.392(3) . . yes
C(101) C(106) 1.391(3) . . yes
C(102) C(103) 1.381(3) . . yes
C(103) C(104) 1.389(4) . . yes
C(104) C(105) 1.380(4) . . yes
C(105) C(106) 1.387(3) . . yes
C(201) C(202) 1.396(4) . . yes
C(201) C(206) 1.400(3) . . yes
C(202) C(203) 1.379(4) . . yes
C(203) C(204) 1.385(5) . . yes
C(204) C(205) 1.380(6) . . yes
C(205) C(206) 1.379(4) . . yes
C(301) C(302) 1.390(5) . . yes
C(301) C(306) 1.388(3) . . yes
C(302) C(303) 1.385(4) . . yes
C(303) C(304) 1.379(4) . . yes
C(304) C(305) 1.382(5) . . yes
C(305) C(306) 1.388(4) . . yes

loop_
_geom_contact_atom_site_label_1
_geom_contact_atom_site_label_2
_geom_contact_distance
_geom_contact_site_symmetry_1
_geom_contact_site_symmetry_2
_geom_contact_publ_flag
F(1) C(51) 3.371(3) . 1_556 ?
F(1) C(205) 3.373(3) . 1_556 ?
F(1) C(52) 3.461(3) . 1_556 ?
F(1) C(41) 3.551(3) . 1_556 ?
F(2) C(205) 3.277(3) . 1_556 ?
F(2) C(34) 3.424(4) . 1_455 ?
F(3) C(44) 3.346(3) . 1_556 ?
F(3) O(2) 3.407(3) . 2_748 ?
F(3) C(34) 3.525(4) . 1_455 ?
O(1) C(34) 3.384(4) . 1_455 ?
O(2) C(52) 3.287(3) . 1_556 ?
O(3) C(24) 3.306(3) . 2_758 ?
O(3) C(105) 3.323(4) . 1_556 ?
O(3) C(22) 3.574(3) . 2_758 ?
C(13) C(305) 3.438(3) . 2_847 ?
C(21) C(104) 3.549(4) . 1_556 ?
C(22) C(104) 3.507(4) . 1_556 ?
C(206) C(206) 3.341(6) . 2_757 ?
